data_4073672
loop_
_publ_author_name
'Waheed, Abdul'
'Jones, Richard A.'
'Agapiou, Kyriacos'
'Yang, Xiaoping'
'Moore, Jennifer A.'
'Ekerdt, John G.'

_publ_section_title
;
 Synthesis and Structures of Dinuclear 3,5-Bis(trifluoromethyl)pyrazolate
 Complexes of Ruthenium
;
_journal_issue 27
_journal_name_full Organometallics
_journal_page_first 6778
_journal_page_last 6783
_journal_paper_doi 10.1021/om700521y
_journal_volume 26
_journal_year 2007
_chemical_formula_sum 'C30 H30 Cl2 F12 N4 Ru2'
_chemical_formula_weight 947.62
_chemical_name_systematic ?
_space_group_IT_number 2
_symmetry_cell_setting triclinic
_symmetry_space_group_name_Hall '-P 1'
_symmetry_space_group_name_H-M 'P -1'
_atom_sites_solution_hydrogens geom
_atom_sites_solution_primary direct
_atom_sites_solution_secondary difmap
_audit_creation_method SHELXL-97
_cell_angle_alpha 66.09(2)
_cell_angle_beta 66.11(3)
_cell_angle_gamma 67.46(2)
_cell_formula_units_Z 2
_cell_length_a 11.934(2)
_cell_length_b 12.222(2)
_cell_length_c 14.088(3)
_cell_measurement_reflns_used CCD
_cell_measurement_temperature 153(2)
_cell_measurement_theta_max 25.0
_cell_measurement_theta_min 2.9
_cell_volume 1657.5(7)
_computing_cell_refinement 'Collect software, Nonius B.V. 1998'
_computing_data_collection 'Collect software, Nonius B.V. 1998'
_computing_data_reduction
;
DENZO and Scalepack (Otwinoski and Minor, 1997)
;
_computing_molecular_graphics 'XL SHELXTL/PC, Siemens Analytical'
_computing_structure_refinement 'XL SHELXTL/PC, Siemens Analytical'
_computing_structure_solution
;

SIR97 - Altomare A., Burla M.C., Camalli M., Cascarano G.L., Giacovazzo C., 
Guagliardi A., Moliterni A.G.G., Polidori G.,Spagna R.
;
_diffrn_ambient_temperature 153(2)
_diffrn_measured_fraction_theta_full 0.997
_diffrn_measured_fraction_theta_max 0.997
_diffrn_measurement_device_type CCD
_diffrn_measurement_method \w-scans
_diffrn_radiation_monochromator graphite
_diffrn_radiation_source 'fine-focus sealed tube'
_diffrn_radiation_type MoK\a
_diffrn_radiation_wavelength 0.71073
_diffrn_reflns_av_R_equivalents 0.0262
_diffrn_reflns_av_sigmaI/netI 0.0500
_diffrn_reflns_limit_h_max 14
_diffrn_reflns_limit_h_min -14
_diffrn_reflns_limit_k_max 13
_diffrn_reflns_limit_k_min -14
_diffrn_reflns_limit_l_max 16
_diffrn_reflns_limit_l_min -16
_diffrn_reflns_number 9914
_diffrn_reflns_theta_full 25.00
_diffrn_reflns_theta_max 25.00
_diffrn_reflns_theta_min 2.98
_exptl_absorpt_coefficient_mu 1.170
_exptl_absorpt_correction_T_max 0.7567
_exptl_absorpt_correction_T_min 0.7321
_exptl_absorpt_correction_type gaussian
_exptl_absorpt_process_details
;
Absorption correction given as Gaussian
;
_exptl_crystal_colour Brown
_exptl_crystal_density_diffrn 1.899
_exptl_crystal_density_method 'not measured'
_exptl_crystal_description Block
_exptl_crystal_F_000 936
_exptl_crystal_size_max 0.23
_exptl_crystal_size_mid 0.20
_exptl_crystal_size_min 0.16
_refine_diff_density_max 1.606
_refine_diff_density_min -1.976
_refine_diff_density_rms 0.173
_refine_ls_abs_structure_details 'Flack H D (1983), Acta Cryst. A39, 876-881'
_refine_ls_abs_structure_Flack 0.09(6)
_refine_ls_extinction_coef 0.0060(3)
_refine_ls_extinction_expression Fc^*^=kFc[1+0.001xFc^2^\l^3^/sin(2\q)]^-1/4^
_refine_ls_extinction_method SHELXL
_refine_ls_goodness_of_fit_ref 1.024
_refine_ls_hydrogen_treatment constr
_refine_ls_matrix_type full
_refine_ls_number_parameters 453
_refine_ls_number_reflns 5812
_refine_ls_number_restraints 300
_refine_ls_restrained_S_all 1.052
_refine_ls_R_factor_all 0.0801
_refine_ls_R_factor_gt 0.0568
_refine_ls_shift/su_max 0.001
_refine_ls_shift/su_mean 0.000
_refine_ls_structure_factor_coef Fsqd
_refine_ls_weighting_details 'calc w=1/[\s^2^(Fo^2^)+(0.1136P)^2^+1.1828P] where P=(Fo^2^+2Fc^2^)/3'
_refine_ls_weighting_scheme calc
_refine_ls_wR_factor_gt 0.1574
_refine_ls_wR_factor_ref 0.1777
_reflns_number_gt 4358
_reflns_number_total 5812
_reflns_threshold_expression >2sigma(I)
_cod_data_source_file om700521y_si.cif
_cod_data_source_block complex-3
_cod_depositor_comments
;
The following automatic conversions were performed:

'_exptl_absorpt_correction_type' value 'Gaussian' changed to
'gaussian' according to
/home/saulius/struct/CIF-dictionaries/cif_core.dic dictionary named
'cif_core.dic' version 2.4.1 from 2010-06-29.

Automatic conversion script
Id: cif_fix_values 1715 2011-07-08 13:25:40Z adriana 
;
_cod_original_cell_volume 1657.3(6)
_cod_original_sg_symbol_H-M P-1
_cod_database_code 4073672

loop_
_symmetry_equiv_pos_as_xyz
'x, y, z'
'-x, -y, -z'

loop_
_atom_site_label
_atom_site_type_symbol
_atom_site_fract_x
_atom_site_fract_y
_atom_site_fract_z
_atom_site_U_iso_or_equiv
_atom_site_adp_type
_atom_site_occupancy
_atom_site_symmetry_multiplicity
_atom_site_calc_flag
_atom_site_refinement_flags
Ru1 Ru 0.50227(5) 0.45494(5) 1.12591(4) 0.0261(2) Uani 1 1 d U
Ru2 Ru 1.03695(5) -0.02993(5) 0.60952(4) 0.0256(2) Uani 1 1 d U
Cl1 Cl 1.0846(4) 0.0643(4) 0.4443(4) 0.1206(13) Uani 1 1 d U
Cl1' Cl 0.4140(4) 0.4404(4) 1.0329(4) 0.1225(14) Uani 1 1 d U
N1 N 1.1671(6) -0.1858(5) 0.5569(4) 0.0298(13) Uani 1 1 d U
N2 N 1.1131(6) -0.2766(5) 0.5791(5) 0.0308(13) Uani 1 1 d U
N1' N 0.6493(5) 0.3062(5) 1.0747(4) 0.0284(13) Uani 1 1 d U
N2' N 0.7596(5) 0.3362(5) 1.0065(5) 0.0313(13) Uani 1 1 d U
F1 F 1.3687(6) -0.0536(6) 0.3722(6) 0.110(3) Uani 1 1 d U
F2 F 1.3704(6) -0.0915(6) 0.5321(6) 0.094(2) Uani 1 1 d U
F3 F 1.4997(4) -0.2085(5) 0.4390(5) 0.0582(14) Uani 1 1 d U
F4 F 1.1055(5) -0.4487(4) 0.4805(4) 0.0589(13) Uani 1 1 d U
F5 F 1.1082(5) -0.5280(4) 0.6464(4) 0.0574(13) Uani 1 1 d U
F6 F 1.2795(5) -0.5627(4) 0.5172(4) 0.0498(12) Uani 1 1 d U
F1' F 1.0343(6) 0.2643(9) 0.9392(6) 0.109(3) Uani 1 1 d U
F2' F 0.9692(5) 0.3089(6) 0.8072(5) 0.086(2) Uani 1 1 d U
F3' F 1.0342(5) 0.1261(5) 0.8882(5) 0.0839(19) Uani 1 1 d U
F4' F 0.5866(5) 0.0139(5) 1.1474(5) 0.0656(15) Uani 1 1 d U
F5' F 0.5663(5) 0.0847(5) 1.2704(4) 0.0577(13) Uani 1 1 d U
F6' F 0.4453(4) 0.1828(4) 1.1697(4) 0.0536(12) Uani 1 1 d U
C1 C 1.1949(9) 0.1511(8) 0.6037(7) 0.050(2) Uani 1 1 d U
H1A H 1.1806 0.2073 0.6417 0.075 Uiso 1 1 calc R
H1B H 1.1865 0.1974 0.5322 0.075 Uiso 1 1 calc R
H1C H 1.2790 0.0966 0.5981 0.075 Uiso 1 1 calc R
C2 C 1.0988(7) 0.0757(7) 0.6651(6) 0.0361(17) Uani 1 1 d U
C3 C 0.9704(8) 0.1338(7) 0.6634(6) 0.0377(18) Uani 1 1 d U
H3A H 0.9510 0.2156 0.6111 0.045 Uiso 1 1 calc R
C4 C 0.8788(7) 0.0680(7) 0.7165(6) 0.0346(17) Uani 1 1 d U
H4A H 0.7970 0.1054 0.7008 0.042 Uiso 1 1 calc R
C5 C 0.9106(6) -0.0624(7) 0.7750(5) 0.0305(16) Uani 1 1 d U
C6 C 1.0346(7) -0.1164(7) 0.7785(5) 0.0283(15) Uani 1 1 d U
H6A H 1.0630 -0.2070 0.8048 0.034 Uiso 1 1 calc R
C7 C 1.1296(6) -0.0471(6) 0.7219(5) 0.0267(15) Uani 1 1 d U
H7A H 1.2194 -0.0923 0.7117 0.032 Uiso 1 1 calc R
C8 C 0.8084(7) -0.1310(8) 0.8269(6) 0.0402(18) Uani 1 1 d U
H8A H 0.7625 -0.1054 0.7742 0.048 Uiso 1 1 calc R
C9 C 0.8591(8) -0.2704(8) 0.8555(7) 0.046(2) Uani 1 1 d U
H9A H 0.9171 -0.2933 0.7914 0.070 Uiso 1 1 calc R
H9B H 0.7899 -0.3077 0.8843 0.070 Uiso 1 1 calc R
H9C H 0.9026 -0.2990 0.9089 0.070 Uiso 1 1 calc R
C10 C 0.7131(8) -0.0910(9) 0.9269(6) 0.050(2) Uani 1 1 d U
H10D H 0.6804 -0.0024 0.9062 0.076 Uiso 1 1 calc R
H10E H 0.7547 -0.1165 0.9810 0.076 Uiso 1 1 calc R
H10F H 0.6444 -0.1290 0.9559 0.076 Uiso 1 1 calc R
C11 C 1.3203(7) -0.3336(7) 0.4887(6) 0.0359(17) Uani 1 1 d U
H11A H 1.3985 -0.3785 0.4542 0.043 Uiso 1 1 calc R
C12 C 1.2902(6) -0.2203(7) 0.5032(5) 0.0302(16) Uani 1 1 d U
C13 C 1.2044(7) -0.3650(6) 0.5386(6) 0.0303(16) Uani 1 1 d U
C14 C 1.3787(7) -0.1419(7) 0.4623(6) 0.0393(18) Uani 1 1 d U
C15 C 1.1756(8) -0.4747(7) 0.5461(6) 0.0405(18) Uani 1 1 d U
C1' C 0.2346(8) 0.3848(9) 1.3010(7) 0.053(2) Uani 1 1 d U
H1'A H 0.1702 0.4026 1.3651 0.080 Uiso 1 1 calc R
H1'B H 0.2653 0.2966 1.3137 0.080 Uiso 1 1 calc R
H1'C H 0.1992 0.4216 1.2414 0.080 Uiso 1 1 calc R
C2' C 0.3431(7) 0.4376(8) 1.2741(6) 0.0387(18) Uani 1 1 d U
C3' C 0.3341(7) 0.5650(8) 1.2176(6) 0.0390(18) Uani 1 1 d U
H3'A H 0.2634 0.6151 1.1868 0.047 Uiso 1 1 calc R
C4' C 0.4385(7) 0.6121(7) 1.1857(6) 0.0329(16) Uani 1 1 d U
H4'A H 0.4377 0.6944 1.1325 0.040 Uiso 1 1 calc R
C5' C 0.5566(7) 0.5347(7) 1.2073(5) 0.0312(16) Uani 1 1 d U
C6' C 0.5592(7) 0.4120(7) 1.2666(5) 0.0321(16) Uani 1 1 d U
H6'A H 0.6422 0.3537 1.2696 0.039 Uiso 1 1 calc R
C7' C 0.4553(7) 0.3613(7) 1.3000(5) 0.0319(16) Uani 1 1 d U
H7'A H 0.4688 0.2711 1.3262 0.038 Uiso 1 1 calc R
C8' C 0.6667(7) 0.5912(7) 1.1641(6) 0.0409(18) Uani 1 1 d U
H8'A H 0.6688 0.6441 1.0897 0.049 Uiso 1 1 calc R
C9' C 0.6426(8) 0.6750(8) 1.2296(7) 0.050(2) Uani 1 1 d U
H9'A H 0.5610 0.7336 1.2313 0.075 Uiso 1 1 calc R
H9'B H 0.7074 0.7186 1.1964 0.075 Uiso 1 1 calc R
H9'C H 0.6441 0.6257 1.3024 0.075 Uiso 1 1 calc R
C10' C 0.7951(7) 0.4939(8) 1.1579(7) 0.045(2) Uani 1 1 d U
H10A H 0.8058 0.4441 1.1152 0.068 Uiso 1 1 calc R
H10B H 0.7978 0.4418 1.2298 0.068 Uiso 1 1 calc R
H10C H 0.8621 0.5347 1.1246 0.068 Uiso 1 1 calc R
C11' C 0.7820(7) 0.1359(7) 1.0294(6) 0.0359(17) Uani 1 1 d U
H11B H 0.8168 0.0556 1.0239 0.043 Uiso 1 1 calc R
C12' C 0.8381(7) 0.2328(7) 0.9805(6) 0.0319(16) Uani 1 1 d U
C13' C 0.6611(7) 0.1866(6) 1.0889(6) 0.0318(16) Uani 1 1 d U
C14' C 0.9670(7) 0.2345(7) 0.9052(6) 0.0384(18) Uani 1 1 d U
C15' C 0.5651(7) 0.1189(7) 1.1655(6) 0.0393(18) Uani 1 1 d U

loop_
_atom_site_aniso_label
_atom_site_aniso_U_11
_atom_site_aniso_U_22
_atom_site_aniso_U_33
_atom_site_aniso_U_23
_atom_site_aniso_U_13
_atom_site_aniso_U_12
Ru1 0.0285(3) 0.0294(3) 0.0197(3) -0.0082(2) -0.0051(2) -0.0079(2)
Ru2 0.0288(3) 0.0292(3) 0.0223(3) -0.0099(2) -0.0075(2) -0.0090(2)
Cl1 0.125(3) 0.131(3) 0.115(3) -0.041(3) -0.035(2) -0.037(3)
Cl1' 0.132(3) 0.124(3) 0.114(3) -0.035(2) -0.038(3) -0.034(3)
N1 0.037(3) 0.032(3) 0.024(3) -0.008(2) -0.012(3) -0.009(3)
N2 0.033(3) 0.032(3) 0.032(3) -0.012(3) -0.007(3) -0.012(3)
N1' 0.025(3) 0.031(3) 0.026(3) -0.009(2) -0.003(2) -0.009(2)
N2' 0.030(3) 0.036(3) 0.025(3) -0.013(2) -0.003(2) -0.007(3)
F1 0.068(4) 0.104(5) 0.121(5) 0.060(4) -0.052(4) -0.059(3)
F2 0.081(4) 0.117(5) 0.114(5) -0.085(4) 0.034(3) -0.068(4)
F3 0.033(2) 0.063(3) 0.086(4) -0.037(3) -0.012(2) -0.010(2)
F4 0.076(3) 0.046(3) 0.078(3) -0.023(2) -0.042(3) -0.013(2)
F5 0.071(3) 0.049(3) 0.049(3) -0.020(2) 0.006(2) -0.034(3)
F6 0.057(3) 0.036(2) 0.054(3) -0.022(2) -0.010(2) -0.007(2)
F1' 0.064(4) 0.213(7) 0.097(5) -0.095(5) 0.009(3) -0.065(4)
F2' 0.046(3) 0.095(4) 0.058(3) 0.008(3) 0.000(3) -0.010(3)
F3' 0.058(3) 0.063(3) 0.091(4) -0.031(3) 0.009(3) 0.000(3)
F4' 0.076(4) 0.046(3) 0.077(4) -0.024(3) -0.002(3) -0.032(3)
F5' 0.059(3) 0.065(3) 0.046(3) -0.003(2) -0.011(2) -0.034(3)
F6' 0.039(3) 0.051(3) 0.070(3) -0.009(2) -0.018(2) -0.020(2)
C1 0.063(5) 0.048(4) 0.047(4) -0.014(4) -0.008(4) -0.032(4)
C2 0.045(4) 0.044(4) 0.028(4) -0.016(3) -0.005(3) -0.020(3)
C3 0.052(5) 0.032(4) 0.033(4) -0.011(3) -0.016(3) -0.010(3)
C4 0.035(4) 0.040(4) 0.031(4) -0.019(3) -0.008(3) -0.004(3)
C5 0.027(3) 0.044(4) 0.027(3) -0.016(3) -0.005(3) -0.013(3)
C6 0.041(4) 0.036(4) 0.017(3) -0.008(3) -0.015(3) -0.013(3)
C7 0.026(3) 0.037(4) 0.024(3) -0.015(3) -0.007(3) -0.009(3)
C8 0.040(4) 0.054(4) 0.036(4) -0.017(3) -0.009(3) -0.020(4)
C9 0.054(5) 0.055(5) 0.042(4) -0.019(4) -0.005(4) -0.031(4)
C10 0.044(4) 0.070(5) 0.039(4) -0.021(4) -0.001(3) -0.023(4)
C11 0.030(4) 0.040(4) 0.033(4) -0.014(3) -0.008(3) -0.002(3)
C12 0.027(4) 0.038(4) 0.025(3) -0.011(3) -0.007(3) -0.007(3)
C13 0.034(4) 0.030(3) 0.028(3) -0.012(3) -0.007(3) -0.007(3)
C14 0.035(4) 0.041(4) 0.037(4) -0.010(3) -0.006(3) -0.011(3)
C15 0.045(4) 0.037(4) 0.038(4) -0.017(3) -0.009(3) -0.007(3)
C1' 0.048(5) 0.078(6) 0.046(5) -0.026(4) -0.008(4) -0.027(4)
C2' 0.043(4) 0.052(4) 0.026(4) -0.020(3) 0.001(3) -0.021(4)
C3' 0.030(4) 0.053(4) 0.032(4) -0.021(3) -0.006(3) -0.002(3)
C4' 0.040(4) 0.035(4) 0.026(3) -0.016(3) -0.007(3) -0.007(3)
C5' 0.035(4) 0.035(4) 0.024(3) -0.011(3) -0.006(3) -0.011(3)
C6' 0.040(4) 0.042(4) 0.021(3) -0.015(3) -0.013(3) -0.007(3)
C7' 0.041(4) 0.035(4) 0.018(3) -0.007(3) -0.004(3) -0.013(3)
C8' 0.042(4) 0.043(4) 0.036(4) -0.013(3) -0.007(3) -0.013(3)
C9' 0.049(5) 0.055(5) 0.057(5) -0.026(4) -0.007(4) -0.023(4)
C10' 0.040(4) 0.058(5) 0.050(4) -0.025(4) -0.008(3) -0.021(4)
C11' 0.034(4) 0.027(4) 0.048(4) -0.012(3) -0.015(3) -0.003(3)
C12' 0.031(4) 0.033(4) 0.030(4) -0.011(3) -0.012(3) -0.002(3)
C13' 0.036(4) 0.029(4) 0.031(4) -0.012(3) -0.008(3) -0.007(3)
C14' 0.035(4) 0.044(4) 0.034(4) -0.016(3) -0.009(3) -0.005(3)
C15' 0.039(4) 0.035(4) 0.047(4) -0.009(3) -0.015(3) -0.013(3)

loop_
_atom_type_symbol
_atom_type_description
_atom_type_scat_dispersion_real
_atom_type_scat_dispersion_imag
_atom_type_scat_source
C C 0.0033 0.0016 'International Tables Vol C Tables 4.2.6.8 and 6.1.1.4'
H H 0.0000 0.0000 'International Tables Vol C Tables 4.2.6.8 and 6.1.1.4'
N N 0.0061 0.0033 'International Tables Vol C Tables 4.2.6.8 and 6.1.1.4'
Cl Cl 0.1484 0.1585 'International Tables Vol C Tables 4.2.6.8 and 6.1.1.4'
Ru Ru -1.2594 0.8363 'International Tables Vol C Tables 4.2.6.8 and 6.1.1.4'
F F 0.0171 0.0103 'International Tables Vol C Tables 4.2.6.8 and 6.1.1.4'

loop_
_geom_angle_atom_site_label_1
_geom_angle_atom_site_label_2
_geom_angle_atom_site_label_3
_geom_angle
_geom_angle_site_symmetry_1
_geom_angle_site_symmetry_3
Cl1' Ru1 Cl1' 77.2(2) . 2_667
Cl1' Ru1 N1' 84.4(2) . .
Cl1' Ru1 N1' 82.3(2) 2_667 .
Cl1' Ru1 C6' 157.3(2) . .
Cl1' Ru1 C6' 124.8(2) 2_667 .
N1' Ru1 C6' 92.6(3) . .
Cl1' Ru1 C4' 122.5(2) . .
Cl1' Ru1 C4' 91.3(2) 2_667 .
N1' Ru1 C4' 150.4(3) . .
C6' Ru1 C4' 67.4(3) . .
Cl1' Ru1 C5' 160.4(2) . .
Cl1' Ru1 C5' 94.9(2) 2_667 .
N1' Ru1 C5' 112.6(2) . .
C6' Ru1 C5' 37.4(3) . .
C4' Ru1 C5' 38.9(3) . .
Cl1' Ru1 C3' 96.5(2) . .
Cl1' Ru1 C3' 113.7(3) 2_667 .
N1' Ru1 C3' 163.8(3) . .
C6' Ru1 C3' 80.3(3) . .
C4' Ru1 C3' 37.8(3) . .
C5' Ru1 C3' 69.9(3) . .
Cl1' Ru1 C7' 119.7(2) . .
Cl1' Ru1 C7' 163.1(2) 2_667 .
N1' Ru1 C7' 97.7(2) . .
C6' Ru1 C7' 38.3(3) . .
C4' Ru1 C7' 80.4(3) . .
C5' Ru1 C7' 69.3(3) . .
C3' Ru1 C7' 67.8(3) . .
Cl1' Ru1 C2' 95.1(2) . .
Cl1' Ru1 C2' 150.3(3) 2_667 .
N1' Ru1 C2' 125.9(3) . .
C6' Ru1 C2' 68.5(3) . .
C4' Ru1 C2' 68.5(3) . .
C5' Ru1 C2' 82.9(3) . .
C3' Ru1 C2' 37.9(3) . .
C7' Ru1 C2' 37.5(3) . .
Cl1 Ru2 Cl1 77.4(2) . 2_756
Cl1 Ru2 N1 83.5(2) . .
Cl1 Ru2 N1 82.5(2) 2_756 .
Cl1 Ru2 C4 117.4(2) . .
Cl1 Ru2 C4 92.5(2) 2_756 .
N1 Ru2 C4 157.0(3) . .
Cl1 Ru2 C6 163.7(2) . .
Cl1 Ru2 C6 118.6(2) 2_756 .
N1 Ru2 C6 95.2(2) . .
C4 Ru2 C6 67.5(3) . .
Cl1 Ru2 C5 154.2(2) . .
Cl1 Ru2 C5 91.7(2) 2_756 .
N1 Ru2 C5 118.5(2) . .
C4 Ru2 C5 38.9(3) . .
C6 Ru2 C5 37.1(3) . .
Cl1 Ru2 C3 95.6(2) . .
Cl1 Ru2 C3 118.5(3) 2_756 .
N1 Ru2 C3 158.4(3) . .
C4 Ru2 C3 37.3(3) . .
C6 Ru2 C3 79.7(3) . .
C5 Ru2 C3 69.0(3) . .
Cl1 Ru2 C7 125.0(2) . .
Cl1 Ru2 C7 157.4(2) 2_756 .
N1 Ru2 C7 96.0(2) . .
C4 Ru2 C7 80.1(3) . .
C6 Ru2 C7 38.9(3) . .
C5 Ru2 C7 69.1(2) . .
C3 Ru2 C7 66.8(3) . .
Cl1 Ru2 C2 98.5(2) . .
Cl1 Ru2 C2 156.3(3) 2_756 .
N1 Ru2 C2 120.6(3) . .
C4 Ru2 C2 68.4(3) . .
C6 Ru2 C2 68.1(3) . .
C5 Ru2 C2 82.1(3) . .
C3 Ru2 C2 38.0(3) . .
C7 Ru2 C2 36.4(3) . .
Ru2 Cl1 Ru2 102.6(2) . 2_756
Ru1 Cl1' Ru1 102.8(2) . 2_667
C12 N1 N2 108.2(6) . .
C12 N1 Ru2 137.9(5) . .
N2 N1 Ru2 113.9(4) . .
C13 N2 N1 107.0(6) . .
C13' N1' N2' 109.4(5) . .
C13' N1' Ru1 136.0(5) . .
N2' N1' Ru1 114.6(4) . .
C12' N2' N1' 105.7(6) . .
C2 C1 H1A 109.5 . .
C2 C1 H1B 109.5 . .
H1A C1 H1B 109.5 . .
C2 C1 H1C 109.5 . .
H1A C1 H1C 109.5 . .
H1B C1 H1C 109.5 . .
C7 C2 C3 118.2(7) . .
C7 C2 C1 122.8(7) . .
C3 C2 C1 119.1(7) . .
C7 C2 Ru2 70.9(4) . .
C3 C2 Ru2 70.0(4) . .
C1 C2 Ru2 130.0(5) . .
C4 C3 C2 121.4(7) . .
C4 C3 Ru2 71.0(4) . .
C2 C3 Ru2 71.9(4) . .
C4 C3 H3A 118.6 . .
C2 C3 H3A 118.6 . .
Ru2 C3 H3A 118.6 . .
C3 C4 C5 121.0(7) . .
C3 C4 Ru2 71.8(4) . .
C5 C4 Ru2 70.9(4) . .
C3 C4 H4A 118.8 . .
C5 C4 H4A 118.8 . .
Ru2 C4 H4A 118.8 . .
C6 C5 C4 116.9(6) . .
C6 C5 C8 124.3(7) . .
C4 C5 C8 118.8(6) . .
C6 C5 Ru2 71.3(4) . .
C4 C5 Ru2 70.2(4) . .
C8 C5 Ru2 128.3(5) . .
C5 C6 C7 121.6(6) . .
C5 C6 Ru2 71.6(4) . .
C7 C6 Ru2 70.8(4) . .
C5 C6 H6A 118.4 . .
C7 C6 H6A 118.4 . .
Ru2 C6 H6A 118.4 . .
C2 C7 C6 120.9(7) . .
C2 C7 Ru2 72.7(4) . .
C6 C7 Ru2 70.3(4) . .
C2 C7 H7A 118.9 . .
C6 C7 H7A 118.9 . .
Ru2 C7 H7A 118.9 . .
C9 C8 C5 113.9(7) . .
C9 C8 C10 111.0(7) . .
C5 C8 C10 109.6(6) . .
C9 C8 H8A 107.3 . .
C5 C8 H8A 107.3 . .
C10 C8 H8A 107.3 . .
C8 C9 H9A 109.5 . .
C8 C9 H9B 109.5 . .
H9A C9 H9B 109.5 . .
C8 C9 H9C 109.5 . .
H9A C9 H9C 109.5 . .
H9B C9 H9C 109.5 . .
C8 C10 H10D 109.5 . .
C8 C10 H10E 109.5 . .
H10D C10 H10E 109.5 . .
C8 C10 H10F 109.5 . .
H10D C10 H10F 109.5 . .
H10E C10 H10F 109.5 . .
C12 C11 C13 102.9(6) . .
C12 C11 H11A 128.6 . .
C13 C11 H11A 128.6 . .
N1 C12 C11 110.9(6) . .
N1 C12 C14 123.3(6) . .
C11 C12 C14 125.7(7) . .
N2 C13 C11 111.0(6) . .
N2 C13 C15 120.5(6) . .
C11 C13 C15 128.4(6) . .
F1 C14 F2 107.8(8) . .
F1 C14 F3 105.0(7) . .
F2 C14 F3 103.6(7) . .
F1 C14 C12 113.5(7) . .
F2 C14 C12 114.7(6) . .
F3 C14 C12 111.3(6) . .
F6 C15 F5 106.7(6) . .
F6 C15 F4 105.5(6) . .
F5 C15 F4 105.2(7) . .
F6 C15 C13 113.0(7) . .
F5 C15 C13 113.2(6) . .
F4 C15 C13 112.6(6) . .
C2' C1' H1'A 109.5 . .
C2' C1' H1'B 109.5 . .
H1'A C1' H1'B 109.5 . .
C2' C1' H1'C 109.5 . .
H1'A C1' H1'C 109.5 . .
H1'B C1' H1'C 109.5 . .
C7' C2' C3' 119.1(7) . .
C7' C2' C1' 120.9(7) . .
C3' C2' C1' 119.9(8) . .
C7' C2' Ru1 71.2(4) . .
C3' C2' Ru1 71.0(4) . .
C1' C2' Ru1 127.4(5) . .
C4' C3' C2' 119.8(7) . .
C4' C3' Ru1 70.3(4) . .
C2' C3' Ru1 71.1(4) . .
C4' C3' H3'A 119.4 . .
C2' C3' H3'A 119.4 . .
Ru1 C3' H3'A 119.4 . .
C3' C4' C5' 122.1(7) . .
C3' C4' Ru1 71.9(4) . .
C5' C4' Ru1 70.8(4) . .
C3' C4' H4'A 118.1 . .
C5' C4' H4'A 118.1 . .
Ru1 C4' H4'A 118.1 . .
C6' C5' C4' 115.9(7) . .
C6' C5' C8' 125.4(7) . .
C4' C5' C8' 118.7(6) . .
C6' C5' Ru1 70.9(4) . .
C4' C5' Ru1 70.3(4) . .
C8' C5' Ru1 128.2(5) . .
C5' C6' C7' 123.3(7) . .
C5' C6' Ru1 71.7(4) . .
C7' C6' Ru1 71.8(4) . .
C5' C6' H6'A 117.5 . .
C7' C6' H6'A 117.5 . .
Ru1 C6' H6'A 117.5 . .
C2' C7' C6' 119.6(7) . .
C2' C7' Ru1 71.3(4) . .
C6' C7' Ru1 69.9(4) . .
C2' C7' H7'A 119.5 . .
C6' C7' H7'A 119.5 . .
Ru1 C7' H7'A 119.5 . .
C5' C8' C9' 109.8(6) . .
C5' C8' C10' 112.8(6) . .
C9' C8' C10' 112.9(7) . .
C5' C8' H8'A 107.0 . .
C9' C8' H8'A 107.0 . .
C10' C8' H8'A 107.0 . .
C8' C9' H9'A 109.5 . .
C8' C9' H9'B 109.5 . .
H9'A C9' H9'B 109.5 . .
C8' C9' H9'C 109.5 . .
H9'A C9' H9'C 109.5 . .
H9'B C9' H9'C 109.5 . .
C8' C10' H10A 109.5 . .
C8' C10' H10B 109.5 . .
H10A C10' H10B 109.5 . .
C8' C10' H10C 109.5 . .
H10A C10' H10C 109.5 . .
H10B C10' H10C 109.5 . .
C12' C11' C13' 103.5(6) . .
C12' C11' H11B 128.3 . .
C13' C11' H11B 128.3 . .
N2' C12' C11' 112.2(6) . .
N2' C12' C14' 119.6(7) . .
C11' C12' C14' 128.2(7) . .
N1' C13' C11' 109.2(6) . .
N1' C13' C15' 124.4(6) . .
C11' C13' C15' 126.0(6) . .
F1' C14' F2' 107.1(8) . .
F1' C14' F3' 105.7(7) . .
F2' C14' F3' 102.9(6) . .
F1' C14' C12' 113.3(6) . .
F2' C14' C12' 114.1(6) . .
F3' C14' C12' 113.0(7) . .
F4' C15' F6' 108.6(6) . .
F4' C15' F5' 104.8(6) . .
F6' C15' F5' 103.5(6) . .
F4' C15' C13' 112.1(7) . .
F6' C15' C13' 115.3(6) . .
F5' C15' C13' 111.7(6) . .

loop_
_geom_bond_atom_site_label_1
_geom_bond_atom_site_label_2
_geom_bond_distance
_geom_bond_site_symmetry_2
Ru1 Cl1' 2.075(5) .
Ru1 Cl1' 2.119(5) 2_667
Ru1 N1' 2.120(6) .
Ru1 C6' 2.154(6) .
Ru1 C4' 2.156(7) .
Ru1 C5' 2.163(7) .
Ru1 C3' 2.178(7) .
Ru1 C7' 2.178(7) .
Ru1 C2' 2.179(7) .
Ru2 Cl1 2.080(5) .
Ru2 Cl1 2.114(5) 2_756
Ru2 N1 2.130(6) .
Ru2 C4 2.166(7) .
Ru2 C6 2.171(6) .
Ru2 C5 2.175(7) .
Ru2 C3 2.176(7) .
Ru2 C7 2.178(6) .
Ru2 C2 2.201(7) .
Cl1 Ru2 2.114(5) 2_756
Cl1' Ru1 2.119(5) 2_667
N1 C12 1.338(9) .
N1 N2 1.359(8) .
N2 C13 1.332(9) .
N1' C13' 1.350(9) .
N1' N2' 1.360(8) .
N2' C12' 1.341(9) .
F1 C14 1.306(9) .
F2 C14 1.313(9) .
F3 C14 1.336(9) .
F4 C15 1.355(9) .
F5 C15 1.344(9) .
F6 C15 1.335(9) .
F1' C14' 1.298(10) .
F2' C14' 1.305(9) .
F3' C14' 1.320(9) .
F4' C15' 1.319(9) .
F5' C15' 1.368(9) .
F6' C15' 1.330(9) .
C1 C2 1.508(11) .
C1 H1A 0.9600 .
C1 H1B 0.9600 .
C1 H1C 0.9600 .
C2 C7 1.367(10) .
C2 C3 1.427(11) .
C3 C4 1.387(11) .
C3 H3A 0.9800 .
C4 C5 1.445(10) .
C4 H4A 0.9800 .
C5 C6 1.382(10) .
C5 C8 1.514(10) .
C6 C7 1.448(10) .
C6 H6A 0.9800 .
C7 H7A 0.9800 .
C8 C9 1.511(11) .
C8 C10 1.533(11) .
C8 H8A 0.9800 .
C9 H9A 0.9600 .
C9 H9B 0.9600 .
C9 H9C 0.9600 .
C10 H10D 0.9600 .
C10 H10E 0.9600 .
C10 H10F 0.9600 .
C11 C12 1.370(10) .
C11 C13 1.399(10) .
C11 H11A 0.9300 .
C12 C14 1.483(10) .
C13 C15 1.461(10) .
C1' C2' 1.511(11) .
C1' H1'A 0.9600 .
C1' H1'B 0.9600 .
C1' H1'C 0.9600 .
C2' C7' 1.400(11) .
C2' C3' 1.416(11) .
C3' C4' 1.405(11) .
C3' H3'A 0.9800 .
C4' C5' 1.438(10) .
C4' H4'A 0.9800 .
C5' C6' 1.384(10) .
C5' C8' 1.511(11) .
C6' C7' 1.421(10) .
C6' H6'A 0.9800 .
C7' H7'A 0.9800 .
C8' C9' 1.518(11) .
C8' C10' 1.532(11) .
C8' H8'A 0.9800 .
C9' H9'A 0.9600 .
C9' H9'B 0.9600 .
C9' H9'C 0.9600 .
C10' H10A 0.9600 .
C10' H10B 0.9600 .
C10' H10C 0.9600 .
C11' C12' 1.379(10) .
C11' C13' 1.387(10) .
C11' H11B 0.9300 .
C12' C14' 1.475(10) .
C13' C15' 1.471(10) .

loop_
_geom_torsion_atom_site_label_1
_geom_torsion_atom_site_label_2
_geom_torsion_atom_site_label_3
_geom_torsion_atom_site_label_4
_geom_torsion
_geom_torsion_site_symmetry_1
_geom_torsion_site_symmetry_4
Cl1 Ru2 Cl1 Ru2 0.0 2_756 2_756
N1 Ru2 Cl1 Ru2 83.7(2) . 2_756
C4 Ru2 Cl1 Ru2 -86.2(3) . 2_756
C6 Ru2 Cl1 Ru2 169.9(7) . 2_756
C5 Ru2 Cl1 Ru2 -66.7(5) . 2_756
C3 Ru2 Cl1 Ru2 -118.0(3) . 2_756
C7 Ru2 Cl1 Ru2 176.5(2) . 2_756
C2 Ru2 Cl1 Ru2 -156.2(3) . 2_756
Cl1' Ru1 Cl1' Ru1 0.0 2_667 2_667
N1' Ru1 Cl1' Ru1 -83.4(2) . 2_667
C6' Ru1 Cl1' Ru1 -166.8(5) . 2_667
C4' Ru1 Cl1' Ru1 83.2(3) . 2_667
C5' Ru1 Cl1' Ru1 67.9(7) . 2_667
C3' Ru1 Cl1' Ru1 112.9(3) . 2_667
C7' Ru1 Cl1' Ru1 -179.1(2) . 2_667
C2' Ru1 Cl1' Ru1 151.0(3) . 2_667
Cl1 Ru2 N1 C12 60.3(7) . .
Cl1 Ru2 N1 C12 138.4(7) 2_756 .
C4 Ru2 N1 C12 -143.0(7) . .
C6 Ru2 N1 C12 -103.4(7) . .
C5 Ru2 N1 C12 -133.8(7) . .
C3 Ru2 N1 C12 -28.3(11) . .
C7 Ru2 N1 C12 -64.3(7) . .
C2 Ru2 N1 C12 -35.7(8) . .
Cl1 Ru2 N1 N2 -116.8(4) . .
Cl1 Ru2 N1 N2 -38.7(4) 2_756 .
C4 Ru2 N1 N2 39.9(9) . .
C6 Ru2 N1 N2 79.5(5) . .
C5 Ru2 N1 N2 49.1(5) . .
C3 Ru2 N1 N2 154.6(6) . .
C7 Ru2 N1 N2 118.6(5) . .
C2 Ru2 N1 N2 147.2(4) . .
C12 N1 N2 C13 0.1(7) . .
Ru2 N1 N2 C13 178.0(4) . .
Cl1' Ru1 N1' C13' -64.5(7) . .
Cl1' Ru1 N1' C13' -142.3(7) 2_667 .
C6' Ru1 N1' C13' 92.9(7) . .
C4' Ru1 N1' C13' 138.8(7) . .
C5' Ru1 N1' C13' 125.5(7) . .
C3' Ru1 N1' C13' 29.8(13) . .
C7' Ru1 N1' C13' 54.8(7) . .
C2' Ru1 N1' C13' 27.8(8) . .
Cl1' Ru1 N1' N2' 112.0(5) . .
Cl1' Ru1 N1' N2' 34.2(4) 2_667 .
C6' Ru1 N1' N2' -90.5(5) . .
C4' Ru1 N1' N2' -44.7(7) . .
C5' Ru1 N1' N2' -57.9(5) . .
C3' Ru1 N1' N2' -153.7(8) . .
C7' Ru1 N1' N2' -128.7(5) . .
C2' Ru1 N1' N2' -155.7(4) . .
C13' N1' N2' C12' -0.4(8) . .
Ru1 N1' N2' C12' -177.8(4) . .
Cl1 Ru2 C2 C7 -140.7(4) . .
Cl1 Ru2 C2 C7 141.2(5) 2_756 .
N1 Ru2 C2 C7 -53.3(5) . .
C4 Ru2 C2 C7 103.1(5) . .
C6 Ru2 C2 C7 29.6(4) . .
C5 Ru2 C2 C7 65.3(4) . .
C3 Ru2 C2 C7 131.1(6) . .
Cl1 Ru2 C2 C3 88.2(4) . .
Cl1 Ru2 C2 C3 10.1(8) 2_756 .
N1 Ru2 C2 C3 175.6(4) . .
C4 Ru2 C2 C3 -28.1(4) . .
C6 Ru2 C2 C3 -101.5(5) . .
C5 Ru2 C2 C3 -65.8(4) . .
C7 Ru2 C2 C3 -131.1(6) . .
Cl1 Ru2 C2 C1 -23.5(8) . .
Cl1 Ru2 C2 C1 -101.5(9) 2_756 .
N1 Ru2 C2 C1 63.9(8) . .
C4 Ru2 C2 C1 -139.7(8) . .
C6 Ru2 C2 C1 146.8(8) . .
C5 Ru2 C2 C1 -177.5(8) . .
C3 Ru2 C2 C1 -111.7(9) . .
C7 Ru2 C2 C1 117.2(9) . .
C7 C2 C3 C4 -0.8(10) . .
C1 C2 C3 C4 178.6(7) . .
Ru2 C2 C3 C4 53.1(6) . .
C7 C2 C3 Ru2 -53.9(6) . .
C1 C2 C3 Ru2 125.5(6) . .
Cl1 Ru2 C3 C4 129.5(4) . .
Cl1 Ru2 C3 C4 50.9(5) 2_756 .
N1 Ru2 C3 C4 -144.1(6) . .
C6 Ru2 C3 C4 -66.2(5) . .
C5 Ru2 C3 C4 -29.2(4) . .
C7 Ru2 C3 C4 -104.7(5) . .
C2 Ru2 C3 C4 -133.8(7) . .
Cl1 Ru2 C3 C2 -96.7(4) . .
Cl1 Ru2 C3 C2 -175.4(4) 2_756 .
N1 Ru2 C3 C2 -10.4(9) . .
C4 Ru2 C3 C2 133.8(7) . .
C6 Ru2 C3 C2 67.6(4) . .
C5 Ru2 C3 C2 104.6(5) . .
C7 Ru2 C3 C2 29.1(4) . .
C2 C3 C4 C5 -0.4(11) . .
Ru2 C3 C4 C5 53.1(6) . .
C2 C3 C4 Ru2 -53.5(6) . .
Cl1 Ru2 C4 C3 -59.9(5) . .
Cl1 Ru2 C4 C3 -137.0(4) 2_756 .
N1 Ru2 C4 C3 146.4(6) . .
C6 Ru2 C4 C3 103.0(5) . .
C5 Ru2 C4 C3 133.5(6) . .
C7 Ru2 C4 C3 64.5(5) . .
C2 Ru2 C4 C3 28.6(4) . .
Cl1 Ru2 C4 C5 166.6(3) . .
Cl1 Ru2 C4 C5 89.5(4) 2_756 .
N1 Ru2 C4 C5 13.0(9) . .
C6 Ru2 C4 C5 -30.5(4) . .
C3 Ru2 C4 C5 -133.5(6) . .
C7 Ru2 C4 C5 -69.0(4) . .
C2 Ru2 C4 C5 -104.9(5) . .
C3 C4 C5 C6 2.1(10) . .
Ru2 C4 C5 C6 55.6(5) . .
C3 C4 C5 C8 -177.1(7) . .
Ru2 C4 C5 C8 -123.6(6) . .
C3 C4 C5 Ru2 -53.5(6) . .
Cl1 Ru2 C5 C6 -157.2(4) . .
Cl1 Ru2 C5 C6 139.1(4) 2_756 .
N1 Ru2 C5 C6 56.7(5) . .
C4 Ru2 C5 C6 -129.0(6) . .
C3 Ru2 C5 C6 -100.9(5) . .
C7 Ru2 C5 C6 -28.7(4) . .
C2 Ru2 C5 C6 -63.9(4) . .
Cl1 Ru2 C5 C4 -28.2(7) . .
Cl1 Ru2 C5 C4 -91.9(4) 2_756 .
N1 Ru2 C5 C4 -174.3(4) . .
C6 Ru2 C5 C4 129.0(6) . .
C3 Ru2 C5 C4 28.1(4) . .
C7 Ru2 C5 C4 100.3(4) . .
C2 Ru2 C5 C4 65.1(4) . .
Cl1 Ru2 C5 C8 83.4(9) . .
Cl1 Ru2 C5 C8 19.7(7) 2_756 .
N1 Ru2 C5 C8 -62.7(7) . .
C4 Ru2 C5 C8 111.6(8) . .
C6 Ru2 C5 C8 -119.4(8) . .
C3 Ru2 C5 C8 139.7(7) . .
C7 Ru2 C5 C8 -148.1(7) . .
C2 Ru2 C5 C8 176.7(7) . .
C4 C5 C6 C7 -2.7(9) . .
C8 C5 C6 C7 176.5(6) . .
Ru2 C5 C6 C7 52.4(5) . .
C4 C5 C6 Ru2 -55.1(5) . .
C8 C5 C6 Ru2 124.1(7) . .
Cl1 Ru2 C6 C5 143.0(7) . .
Cl1 Ru2 C6 C5 -48.2(5) 2_756 .
N1 Ru2 C6 C5 -132.5(4) . .
C4 Ru2 C6 C5 31.9(4) . .
C3 Ru2 C6 C5 68.7(4) . .
C7 Ru2 C6 C5 134.4(6) . .
C2 Ru2 C6 C5 106.6(5) . .
Cl1 Ru2 C6 C7 8.6(10) . .
Cl1 Ru2 C6 C7 177.4(3) 2_756 .
N1 Ru2 C6 C7 93.1(4) . .
C4 Ru2 C6 C7 -102.5(4) . .
C5 Ru2 C6 C7 -134.4(6) . .
C3 Ru2 C6 C7 -65.7(4) . .
C2 Ru2 C6 C7 -27.8(4) . .
C3 C2 C7 C6 0.2(10) . .
C1 C2 C7 C6 -179.1(6) . .
Ru2 C2 C7 C6 -53.2(5) . .
C3 C2 C7 Ru2 53.4(6) . .
C1 C2 C7 Ru2 -125.9(7) . .
C5 C6 C7 C2 1.6(10) . .
Ru2 C6 C7 C2 54.3(6) . .
C5 C6 C7 Ru2 -52.7(5) . .
Cl1 Ru2 C7 C2 49.8(5) . .
Cl1 Ru2 C7 C2 -139.0(5) 2_756 .
N1 Ru2 C7 C2 136.0(4) . .
C4 Ru2 C7 C2 -66.8(4) . .
C6 Ru2 C7 C2 -133.1(6) . .
C5 Ru2 C7 C2 -105.7(5) . .
C3 Ru2 C7 C2 -30.3(4) . .
Cl1 Ru2 C7 C6 -177.1(3) . .
Cl1 Ru2 C7 C6 -5.9(8) 2_756 .
N1 Ru2 C7 C6 -90.8(4) . .
C4 Ru2 C7 C6 66.3(4) . .
C5 Ru2 C7 C6 27.5(4) . .
C3 Ru2 C7 C6 102.8(4) . .
C2 Ru2 C7 C6 133.1(6) . .
C6 C5 C8 C9 -16.7(10) . .
C4 C5 C8 C9 162.4(6) . .
Ru2 C5 C8 C9 75.8(8) . .
C6 C5 C8 C10 108.3(8) . .
C4 C5 C8 C10 -72.5(9) . .
Ru2 C5 C8 C10 -159.2(6) . .
N2 N1 C12 C11 0.1(8) . .
Ru2 N1 C12 C11 -177.1(5) . .
N2 N1 C12 C14 177.9(6) . .
Ru2 N1 C12 C14 0.7(11) . .
C13 C11 C12 N1 -0.1(8) . .
C13 C11 C12 C14 -177.9(7) . .
N1 N2 C13 C11 -0.1(8) . .
N1 N2 C13 C15 -177.9(6) . .
C12 C11 C13 N2 0.2(8) . .
C12 C11 C13 C15 177.7(7) . .
N1 C12 C14 F1 -78.8(9) . .
C11 C12 C14 F1 98.7(9) . .
N1 C12 C14 F2 45.8(10) . .
C11 C12 C14 F2 -136.7(8) . .
N1 C12 C14 F3 163.0(7) . .
C11 C12 C14 F3 -19.5(11) . .
N2 C13 C15 F6 -170.3(6) . .
C11 C13 C15 F6 12.3(11) . .
N2 C13 C15 F5 -48.9(10) . .
C11 C13 C15 F5 133.8(8) . .
N2 C13 C15 F4 70.3(9) . .
C11 C13 C15 F4 -107.0(9) . .
Cl1' Ru1 C2' C7' 134.5(4) . .
Cl1' Ru1 C2' C7' -152.5(4) 2_667 .
N1' Ru1 C2' C7' 47.7(5) . .
C6' Ru1 C2' C7' -29.3(4) . .
C4' Ru1 C2' C7' -102.6(5) . .
C5' Ru1 C2' C7' -65.1(4) . .
C3' Ru1 C2' C7' -131.4(7) . .
Cl1' Ru1 C2' C3' -94.1(4) . .
Cl1' Ru1 C2' C3' -21.1(7) 2_667 .
N1' Ru1 C2' C3' 179.1(4) . .
C6' Ru1 C2' C3' 102.1(5) . .
C4' Ru1 C2' C3' 28.8(4) . .
C5' Ru1 C2' C3' 66.3(5) . .
C7' Ru1 C2' C3' 131.4(7) . .
Cl1' Ru1 C2' C1' 19.4(8) . .
Cl1' Ru1 C2' C1' 92.4(8) 2_667 .
N1' Ru1 C2' C1' -67.3(8) . .
C6' Ru1 C2' C1' -144.3(8) . .
C4' Ru1 C2' C1' 142.4(8) . .
C5' Ru1 C2' C1' 179.9(8) . .
C3' Ru1 C2' C1' 113.6(10) . .
C7' Ru1 C2' C1' -115.0(9) . .
C7' C2' C3' C4' 1.8(10) . .
C1' C2' C3' C4' -175.4(7) . .
Ru1 C2' C3' C4' -52.6(6) . .
C7' C2' C3' Ru1 54.4(6) . .
C1' C2' C3' Ru1 -122.8(7) . .
Cl1' Ru1 C3' C4' -137.2(4) . .
Cl1' Ru1 C3' C4' -58.3(5) 2_667 .
N1' Ru1 C3' C4' 130.3(9) . .
C6' Ru1 C3' C4' 65.6(5) . .
C5' Ru1 C3' C4' 28.3(4) . .
C7' Ru1 C3' C4' 103.4(5) . .
C2' Ru1 C3' C4' 133.0(7) . .
Cl1' Ru1 C3' C2' 89.9(4) . .
Cl1' Ru1 C3' C2' 168.8(4) 2_667 .
N1' Ru1 C3' C2' -2.7(12) . .
C6' Ru1 C3' C2' -67.4(5) . .
C4' Ru1 C3' C2' -133.0(7) . .
C5' Ru1 C3' C2' -104.7(5) . .
C7' Ru1 C3' C2' -29.6(4) . .
C2' C3' C4' C5' 0.8(10) . .
Ru1 C3' C4' C5' -52.2(6) . .
C2' C3' C4' Ru1 53.0(6) . .
Cl1' Ru1 C4' C3' 53.2(5) . .
Cl1' Ru1 C4' C3' 128.8(4) 2_667 .
N1' Ru1 C4' C3' -154.5(5) . .
C6' Ru1 C4' C3' -103.7(5) . .
C5' Ru1 C4' C3' -134.9(6) . .
C7' Ru1 C4' C3' -66.0(5) . .
C2' Ru1 C4' C3' -28.9(5) . .
Cl1' Ru1 C4' C5' -171.9(4) . .
Cl1' Ru1 C4' C5' -96.3(4) 2_667 .
N1' Ru1 C4' C5' -19.6(7) . .
C6' Ru1 C4' C5' 31.3(4) . .
C3' Ru1 C4' C5' 134.9(6) . .
C7' Ru1 C4' C5' 68.9(4) . .
C2' Ru1 C4' C5' 106.0(5) . .
C3' C4' C5' C6' -3.3(10) . .
Ru1 C4' C5' C6' -56.0(5) . .
C3' C4' C5' C8' 176.3(7) . .
Ru1 C4' C5' C8' 123.6(6) . .
C3' C4' C5' Ru1 52.6(6) . .
Cl1' Ru1 C5' C6' 148.7(6) . .
Cl1' Ru1 C5' C6' -146.2(4) 2_667 .
N1' Ru1 C5' C6' -62.4(5) . .
C4' Ru1 C5' C6' 127.9(6) . .
C3' Ru1 C5' C6' 100.4(5) . .
C7' Ru1 C5' C6' 27.5(4) . .
C2' Ru1 C5' C6' 63.6(5) . .
Cl1' Ru1 C5' C4' 20.8(9) . .
Cl1' Ru1 C5' C4' 85.9(4) 2_667 .
N1' Ru1 C5' C4' 169.6(4) . .
C6' Ru1 C5' C4' -127.9(6) . .
C3' Ru1 C5' C4' -27.5(4) . .
C7' Ru1 C5' C4' -100.5(5) . .
C2' Ru1 C5' C4' -64.3(4) . .
Cl1' Ru1 C5' C8' -90.8(9) . .
Cl1' Ru1 C5' C8' -25.7(7) 2_667 .
N1' Ru1 C5' C8' 58.1(7) . .
C6' Ru1 C5' C8' 120.5(8) . .
C4' Ru1 C5' C8' -111.6(8) . .
C3' Ru1 C5' C8' -139.1(7) . .
C7' Ru1 C5' C8' 147.9(7) . .
C2' Ru1 C5' C8' -175.9(7) . .
C4' C5' C6' C7' 3.4(10) . .
C8' C5' C6' C7' -176.2(6) . .
Ru1 C5' C6' C7' -52.3(6) . .
C4' C5' C6' Ru1 55.6(5) . .
C8' C5' C6' Ru1 -123.9(7) . .
Cl1' Ru1 C6' C5' -153.3(5) . .
Cl1' Ru1 C6' C5' 42.5(5) 2_667 .
N1' Ru1 C6' C5' 125.0(4) . .
C4' Ru1 C6' C5' -32.4(4) . .
C3' Ru1 C6' C5' -69.6(5) . .
C7' Ru1 C6' C5' -135.9(7) . .
C2' Ru1 C6' C5' -107.2(5) . .
Cl1' Ru1 C6' C7' -17.4(8) . .
Cl1' Ru1 C6' C7' 178.4(4) 2_667 .
N1' Ru1 C6' C7' -99.1(4) . .
C4' Ru1 C6' C7' 103.5(5) . .
C5' Ru1 C6' C7' 135.9(7) . .
C3' Ru1 C6' C7' 66.3(5) . .
C2' Ru1 C6' C7' 28.7(4) . .
C3' C2' C7' C6' -1.8(10) . .
C1' C2' C7' C6' 175.4(6) . .
Ru1 C2' C7' C6' 52.5(6) . .
C3' C2' C7' Ru1 -54.3(6) . .
C1' C2' C7' Ru1 122.9(7) . .
C5' C6' C7' C2' -0.9(10) . .
Ru1 C6' C7' C2' -53.1(6) . .
C5' C6' C7' Ru1 52.2(6) . .
Cl1' Ru1 C7' C2' -54.9(5) . .
Cl1' Ru1 C7' C2' 128.3(7) 2_667 .
N1' Ru1 C7' C2' -142.8(4) . .
C6' Ru1 C7' C2' 132.8(6) . .
C4' Ru1 C7' C2' 67.1(5) . .
C5' Ru1 C7' C2' 105.9(5) . .
C3' Ru1 C7' C2' 29.9(4) . .
Cl1' Ru1 C7' C6' 172.4(4) . .
Cl1' Ru1 C7' C6' -4.5(10) 2_667 .
N1' Ru1 C7' C6' 84.4(4) . .
C4' Ru1 C7' C6' -65.6(4) . .
C5' Ru1 C7' C6' -26.9(4) . .
C3' Ru1 C7' C6' -102.9(5) . .
C2' Ru1 C7' C6' -132.8(6) . .
C6' C5' C8' C9' -107.5(8) . .
C4' C5' C8' C9' 73.0(9) . .
Ru1 C5' C8' C9' 159.7(6) . .
C6' C5' C8' C10' 19.4(10) . .
C4' C5' C8' C10' -160.2(6) . .
Ru1 C5' C8' C10' -73.4(8) . .
N1' N2' C12' C11' 0.3(8) . .
N1' N2' C12' C14' 179.0(6) . .
C13' C11' C12' N2' -0.1(8) . .
C13' C11' C12' C14' -178.7(7) . .
N2' N1' C13' C11' 0.3(8) . .
Ru1 N1' C13' C11' 177.0(5) . .
N2' N1' C13' C15' 173.9(7) . .
Ru1 N1' C13' C15' -9.4(12) . .
C12' C11' C13' N1' -0.1(8) . .
C12' C11' C13' C15' -173.6(7) . .
N2' C12' C14' F1' 59.0(10) . .
C11' C12' C14' F1' -122.5(9) . .
N2' C12' C14' F2' -63.8(10) . .
C11' C12' C14' F2' 114.6(9) . .
N2' C12' C14' F3' 179.1(7) . .
C11' C12' C14' F3' -2.4(11) . .
N1' C13' C15' F4' 166.3(7) . .
C11' C13' C15' F4' -21.2(11) . .
N1' C13' C15' F6' 41.4(11) . .
C11' C13' C15' F6' -146.1(7) . .
N1' C13' C15' F5' -76.4(9) . .
C11' C13' C15' F5' 96.1(9) . .
